data_7026792
loop_
_publ_author_name
'Reiss, Fabian'
'Schulz, Axel'
'Villinger, Alexander'
'Weding, Nico'

_publ_section_title
;
 Synthesis of sterically encumbered
 2,4-bis-m-terphenyl-1,3-dichloro-2,4-cyclo-dipnictadiazanes
 [m-TerNPnCl](2), (Pn = P, As).
;
_journal_issue 41
_journal_name_full 'Dalton transactions (Cambridge, England : 2003)'
_journal_page_first 9962
_journal_page_last 9972
_journal_paper_doi 10.1039/c0dt00700e
_journal_volume 39
_journal_year 2010
_chemical_formula_moiety 'C24 H26 Cl2 N P'
_chemical_formula_sum 'C24 H26 Cl2 N P'
_chemical_formula_weight 430.33
_chemical_name_systematic
;
[2,6-bis-(2,4,6-trimethylphenyl)phenyl]amino(dichloro)phosphane
;
_space_group_IT_number 14
_symmetry_cell_setting monoclinic
_symmetry_Int_Tables_number 14
_symmetry_space_group_name_Hall '-P 2ybc'
_symmetry_space_group_name_H-M 'P 1 21/c 1'
_atom_sites_solution_hydrogens geom
_atom_sites_solution_primary direct
_atom_sites_solution_secondary difmap
_audit_creation_method SHELXL-97
_cell_angle_alpha 90.00
_cell_angle_beta 115.25(3)
_cell_angle_gamma 90.00
_cell_formula_units_Z 4
_cell_length_a 9.2270(18)
_cell_length_b 28.933(6)
_cell_length_c 9.3780(19)
_cell_measurement_reflns_used 7614
_cell_measurement_temperature 173(2)
_cell_measurement_theta_max 70.955
_cell_measurement_theta_min 4.875
_cell_volume 2264.4(10)
_computing_cell_refinement 'Bruker Apex v7.51a'
_computing_data_collection 'Bruker Apex v7.51a'
_computing_data_reduction 'Bruker SAINT'
_computing_molecular_graphics 'ORTEP-3v2.01 (Farrugia, 1997)'
_computing_publication_material SHELXL-97
_computing_structure_refinement 'SHELXL-97 (Sheldrick, 1997)'
_computing_structure_solution 'SHELXS-97 (Sheldrick, 1997)'
_diffrn_ambient_temperature 173(2)
_diffrn_measured_fraction_theta_full 0.999
_diffrn_measured_fraction_theta_max 0.999
_diffrn_measurement_device_type 'Bruker-Nonius Apex-X8-CCD-diffractometer'
_diffrn_measurement_method 'phi and omega scans'
_diffrn_radiation_monochromator graphite
_diffrn_radiation_source 'sealed tube'
_diffrn_radiation_type MoK\a
_diffrn_radiation_wavelength 0.71073
_diffrn_reflns_av_R_equivalents 0.0328
_diffrn_reflns_av_sigmaI/netI 0.0211
_diffrn_reflns_limit_h_max 13
_diffrn_reflns_limit_h_min -13
_diffrn_reflns_limit_k_max 40
_diffrn_reflns_limit_k_min -43
_diffrn_reflns_limit_l_max 13
_diffrn_reflns_limit_l_min -14
_diffrn_reflns_number 82257
_diffrn_reflns_theta_full 32.50
_diffrn_reflns_theta_max 32.50
_diffrn_reflns_theta_min 2.69
_exptl_absorpt_coefficient_mu 0.367
_exptl_absorpt_correction_T_max 0.9470
_exptl_absorpt_correction_T_min 0.7678
_exptl_absorpt_correction_type multi-scan
_exptl_absorpt_process_details '(SADABS; Sheldrick, 2004)'
_exptl_crystal_colour colourless
_exptl_crystal_density_diffrn 1.262
_exptl_crystal_density_method 'not measured'
_exptl_crystal_description block
_exptl_crystal_F_000 904
_exptl_crystal_size_max 0.76
_exptl_crystal_size_mid 0.32
_exptl_crystal_size_min 0.15
_refine_diff_density_max 0.529
_refine_diff_density_min -0.425
_refine_diff_density_rms 0.055
_refine_ls_extinction_method none
_refine_ls_goodness_of_fit_ref 1.050
_refine_ls_hydrogen_treatment mixed
_refine_ls_matrix_type full
_refine_ls_number_parameters 263
_refine_ls_number_reflns 8171
_refine_ls_number_restraints 0
_refine_ls_restrained_S_all 1.050
_refine_ls_R_factor_all 0.0646
_refine_ls_R_factor_gt 0.0470
_refine_ls_shift/su_max 0.001
_refine_ls_shift/su_mean 0.000
_refine_ls_structure_factor_coef Fsqd
_refine_ls_weighting_details 'calc w=1/[\s^2^(Fo^2^)+(0.0482P)^2^+1.0654P] where P=(Fo^2^+2Fc^2^)/3'
_refine_ls_weighting_scheme calc
_refine_ls_wR_factor_gt 0.1125
_refine_ls_wR_factor_ref 0.1188
_reflns_number_gt 6390
_reflns_number_total 8171
_reflns_threshold_expression >2\s(I)
_cod_data_source_file c0dt00700e.txt
_cod_data_source_block ter_nhpcl2
_cod_original_cell_volume 2264.4(8)
_cod_original_sg_symbol_H-M 'P 21/c'
_cod_database_code 7026792

loop_
_symmetry_equiv_pos_as_xyz
'x, y, z'
'-x, y+1/2, -z+1/2'
'-x, -y, -z'
'x, -y-1/2, z-1/2'

loop_
_atom_site_label
_atom_site_type_symbol
_atom_site_fract_x
_atom_site_fract_y
_atom_site_fract_z
_atom_site_U_iso_or_equiv
_atom_site_adp_type
_atom_site_occupancy
_atom_site_symmetry_multiplicity
_atom_site_calc_flag
_atom_site_refinement_flags
P P 0.45927(4) 0.089952(13) 0.78686(4) 0.02804(8) Uani 1 1 d .
Cl1 Cl 0.23165(4) 0.105407(17) 0.76580(5) 0.04442(11) Uani 1 1 d .
Cl2 Cl 0.41786(5) 0.107962(17) 0.55931(4) 0.04310(11) Uani 1 1 d .
N N 0.55832(13) 0.13601(4) 0.88563(13) 0.0286(2) Uani 1 1 d .
H1 H 0.506(3) 0.1594(8) 0.875(3) 0.059(7) Uiso 1 1 d .
C1 C 0.69975(14) 0.13283(5) 1.02981(14) 0.0241(2) Uani 1 1 d .
C2 C 0.82842(15) 0.10521(5) 1.04021(15) 0.0261(2) Uani 1 1 d .
C3 C 0.96401(16) 0.10405(6) 1.18439(17) 0.0352(3) Uani 1 1 d .
H3 H 1.0519 0.0850 1.1952 0.042 Uiso 1 1 calc R
C4 C 0.97330(17) 0.13007(7) 1.31173(17) 0.0404(4) Uani 1 1 d .
H4 H 1.0673 0.1291 1.4083 0.049 Uiso 1 1 calc R
C5 C 0.84498(17) 0.15744(6) 1.29778(16) 0.0348(3) Uani 1 1 d .
H5 H 0.8521 0.1756 1.3850 0.042 Uiso 1 1 calc R
C6 C 0.70563(15) 0.15880(5) 1.15780(14) 0.0253(2) Uani 1 1 d .
C7 C 0.82285(14) 0.07958(5) 0.89990(16) 0.0259(2) Uani 1 1 d .
C8 C 0.78682(17) 0.03216(5) 0.87920(19) 0.0336(3) Uani 1 1 d .
C9 C 0.77300(19) 0.01099(6) 0.7406(2) 0.0393(3) Uani 1 1 d .
H9 H 0.7460 -0.0209 0.7251 0.047 Uiso 1 1 calc R
C10 C 0.79723(18) 0.03482(6) 0.62449(19) 0.0375(3) Uani 1 1 d .
C11 C 0.83908(16) 0.08116(6) 0.65022(17) 0.0320(3) Uani 1 1 d .
H11 H 0.8592 0.0978 0.5731 0.038 Uiso 1 1 calc R
C12 C 0.85235(15) 0.10393(5) 0.78582(16) 0.0269(2) Uani 1 1 d .
C13 C 0.56212(15) 0.18527(5) 1.14564(14) 0.0256(2) Uani 1 1 d .
C14 C 0.44784(16) 0.16265(5) 1.18228(15) 0.0280(3) Uani 1 1 d .
C15 C 0.31617(18) 0.18741(6) 1.17633(18) 0.0365(3) Uani 1 1 d .
H15 H 0.2395 0.1722 1.2025 0.044 Uiso 1 1 calc R
C16 C 0.2937(2) 0.23343(7) 1.1335(2) 0.0435(4) Uani 1 1 d .
C17 C 0.4048(2) 0.25486(6) 1.0920(2) 0.0422(4) Uani 1 1 d .
H17 H 0.3888 0.2863 1.0592 0.051 Uiso 1 1 calc R
C18 C 0.53933(18) 0.23150(5) 1.09716(16) 0.0327(3) Uani 1 1 d .
C19 C 0.7616(2) 0.00440(6) 1.0028(2) 0.0476(4) Uani 1 1 d .
H19A H 0.7040 -0.0242 0.9556 0.071 Uiso 1 1 calc R
H19B H 0.6986 0.0226 1.0445 0.071 Uiso 1 1 calc R
H19C H 0.8657 -0.0032 1.0887 0.071 Uiso 1 1 calc R
C20 C 0.7768(3) 0.01157(8) 0.4729(3) 0.0574(5) Uani 1 1 d .
H20A H 0.6624 0.0083 0.4037 0.086 Uiso 1 1 calc R
H20B H 0.8270 -0.0190 0.4965 0.086 Uiso 1 1 calc R
H20C H 0.8279 0.0304 0.4203 0.086 Uiso 1 1 calc R
C21 C 0.8973(2) 0.15431(5) 0.80865(19) 0.0367(3) Uani 1 1 d .
H21A H 0.9192 0.1651 0.7208 0.055 Uiso 1 1 calc R
H21B H 0.9932 0.1584 0.9079 0.055 Uiso 1 1 calc R
H21C H 0.8087 0.1722 0.8121 0.055 Uiso 1 1 calc R
C22 C 0.4663(2) 0.11213(5) 1.22387(19) 0.0366(3) Uani 1 1 d .
H22A H 0.5590 0.1077 1.3255 0.055 Uiso 1 1 calc R
H22B H 0.4825 0.0948 1.1421 0.055 Uiso 1 1 calc R
H22C H 0.3694 0.1009 1.2311 0.055 Uiso 1 1 calc R
C23 C 0.1502(3) 0.25930(9) 1.1302(3) 0.0706(7) Uani 1 1 d .
H23A H 0.1576 0.2614 1.2374 0.106 Uiso 1 1 calc R
H23B H 0.0520 0.2428 1.0627 0.106 Uiso 1 1 calc R
H23C H 0.1479 0.2905 1.0883 0.106 Uiso 1 1 calc R
C24 C 0.6550(2) 0.25534(6) 1.0467(2) 0.0467(4) Uani 1 1 d .
H24A H 0.7642 0.2521 1.1295 0.070 Uiso 1 1 calc R
H24B H 0.6276 0.2882 1.0286 0.070 Uiso 1 1 calc R
H24C H 0.6484 0.2413 0.9491 0.070 Uiso 1 1 calc R

loop_
_atom_site_aniso_label
_atom_site_aniso_U_11
_atom_site_aniso_U_22
_atom_site_aniso_U_33
_atom_site_aniso_U_23
_atom_site_aniso_U_13
_atom_site_aniso_U_12
P 0.01998(14) 0.03514(19) 0.02502(16) -0.00256(13) 0.00579(12) -0.00019(12)
Cl1 0.02110(15) 0.0736(3) 0.0389(2) 0.00028(18) 0.01314(13) -0.00006(15)
Cl2 0.03455(18) 0.0716(3) 0.02183(15) -0.00881(16) 0.01076(13) -0.00460(17)
N 0.0227(5) 0.0332(6) 0.0212(5) -0.0043(4) 0.0010(4) 0.0057(4)
C1 0.0191(5) 0.0312(6) 0.0188(5) 0.0006(4) 0.0050(4) -0.0009(4)
C2 0.0199(5) 0.0327(7) 0.0248(6) 0.0034(5) 0.0086(4) 0.0006(4)
C3 0.0209(6) 0.0489(9) 0.0301(7) 0.0078(6) 0.0054(5) 0.0057(5)
C4 0.0236(6) 0.0632(11) 0.0243(6) 0.0031(6) 0.0004(5) 0.0000(6)
C5 0.0272(6) 0.0523(9) 0.0197(6) -0.0031(6) 0.0050(5) -0.0047(6)
C6 0.0213(5) 0.0336(7) 0.0192(5) -0.0008(5) 0.0068(4) -0.0036(4)
C7 0.0184(5) 0.0299(6) 0.0288(6) 0.0016(5) 0.0093(4) 0.0034(4)
C8 0.0264(6) 0.0304(7) 0.0434(8) 0.0040(6) 0.0144(6) 0.0027(5)
C9 0.0338(7) 0.0289(7) 0.0545(10) -0.0066(7) 0.0182(7) 0.0003(6)
C10 0.0286(6) 0.0423(8) 0.0416(8) -0.0114(7) 0.0149(6) 0.0027(6)
C11 0.0239(6) 0.0410(8) 0.0328(7) -0.0016(6) 0.0137(5) 0.0023(5)
C12 0.0199(5) 0.0301(6) 0.0303(6) 0.0007(5) 0.0104(5) 0.0023(4)
C13 0.0257(5) 0.0313(6) 0.0181(5) -0.0047(4) 0.0076(4) -0.0029(5)
C14 0.0277(6) 0.0341(7) 0.0225(5) -0.0043(5) 0.0112(5) -0.0018(5)
C15 0.0301(7) 0.0486(9) 0.0330(7) -0.0069(6) 0.0154(6) -0.0003(6)
C16 0.0377(8) 0.0482(9) 0.0399(8) -0.0059(7) 0.0119(7) 0.0115(7)
C17 0.0475(9) 0.0321(8) 0.0382(8) -0.0019(6) 0.0099(7) 0.0059(6)
C18 0.0369(7) 0.0323(7) 0.0246(6) -0.0033(5) 0.0088(5) -0.0054(6)
C19 0.0492(9) 0.0372(9) 0.0566(11) 0.0128(8) 0.0228(8) -0.0018(7)
C20 0.0589(12) 0.0607(12) 0.0567(11) -0.0260(10) 0.0286(10) -0.0045(9)
C21 0.0434(8) 0.0326(7) 0.0387(8) 0.0021(6) 0.0218(7) -0.0020(6)
C22 0.0426(8) 0.0370(8) 0.0373(7) 0.0010(6) 0.0239(6) -0.0052(6)
C23 0.0550(12) 0.0734(15) 0.0823(16) -0.0020(13) 0.0282(12) 0.0292(11)
C24 0.0539(10) 0.0411(9) 0.0438(9) 0.0009(7) 0.0194(8) -0.0167(8)

loop_
_atom_type_symbol
_atom_type_description
_atom_type_scat_dispersion_real
_atom_type_scat_dispersion_imag
_atom_type_scat_source
C C 0.0033 0.0016 'International Tables Vol C Tables 4.2.6.8 and 6.1.1.4'
H H 0.0000 0.0000 'International Tables Vol C Tables 4.2.6.8 and 6.1.1.4'
N N 0.0061 0.0033 'International Tables Vol C Tables 4.2.6.8 and 6.1.1.4'
P P 0.1023 0.0942 'International Tables Vol C Tables 4.2.6.8 and 6.1.1.4'
Cl Cl 0.1484 0.1585 'International Tables Vol C Tables 4.2.6.8 and 6.1.1.4'

loop_
_geom_angle_atom_site_label_1
_geom_angle_atom_site_label_2
_geom_angle_atom_site_label_3
_geom_angle
N P Cl2 100.91(5)
N P Cl1 100.05(5)
Cl2 P Cl1 96.53(4)
C1 N P 122.77(10)
C1 N H1 115.3(16)
P N H1 116.5(16)
C6 C1 C2 121.75(11)
C6 C1 N 117.65(11)
C2 C1 N 120.59(12)
C3 C2 C1 117.65(13)
C3 C2 C7 121.42(12)
C1 C2 C7 120.88(11)
C4 C3 C2 121.52(14)
C4 C3 H3 119.2
C2 C3 H3 119.2
C3 C4 C5 119.64(13)
C3 C4 H4 120.2
C5 C4 H4 120.2
C4 C5 C6 120.95(14)
C4 C5 H5 119.5
C6 C5 H5 119.5
C5 C6 C1 118.46(13)
C5 C6 C13 121.29(12)
C1 C6 C13 120.17(11)
C12 C7 C8 119.80(13)
C12 C7 C2 118.59(12)
C8 C7 C2 121.61(13)
C9 C8 C7 118.70(14)
C9 C8 C19 120.05(15)
C7 C8 C19 121.24(15)
C10 C9 C8 122.25(15)
C10 C9 H9 118.9
C8 C9 H9 118.9
C9 C10 C11 118.07(14)
C9 C10 C20 121.40(16)
C11 C10 C20 120.53(16)
C10 C11 C12 121.76(14)
C10 C11 H11 119.1
C12 C11 H11 119.1
C11 C12 C7 119.34(13)
C11 C12 C21 120.02(13)
C7 C12 C21 120.64(13)
C18 C13 C14 120.06(13)
C18 C13 C6 121.41(12)
C14 C13 C6 118.52(12)
C15 C14 C13 119.02(14)
C15 C14 C22 120.76(13)
C13 C14 C22 120.21(12)
C16 C15 C14 121.88(15)
C16 C15 H15 119.1
C14 C15 H15 119.1
C15 C16 C17 118.41(15)
C15 C16 C23 120.35(19)
C17 C16 C23 121.23(19)
C16 C17 C18 121.72(16)
C16 C17 H17 119.1
C18 C17 H17 119.1
C17 C18 C13 118.83(14)
C17 C18 C24 120.41(15)
C13 C18 C24 120.74(14)
C8 C19 H19A 109.5
C8 C19 H19B 109.5
H19A C19 H19B 109.5
C8 C19 H19C 109.5
H19A C19 H19C 109.5
H19B C19 H19C 109.5
C10 C20 H20A 109.5
C10 C20 H20B 109.5
H20A C20 H20B 109.5
C10 C20 H20C 109.5
H20A C20 H20C 109.5
H20B C20 H20C 109.5
C12 C21 H21A 109.5
C12 C21 H21B 109.5
H21A C21 H21B 109.5
C12 C21 H21C 109.5
H21A C21 H21C 109.5
H21B C21 H21C 109.5
C14 C22 H22A 109.5
C14 C22 H22B 109.5
H22A C22 H22B 109.5
C14 C22 H22C 109.5
H22A C22 H22C 109.5
H22B C22 H22C 109.5
C16 C23 H23A 109.5
C16 C23 H23B 109.5
H23A C23 H23B 109.5
C16 C23 H23C 109.5
H23A C23 H23C 109.5
H23B C23 H23C 109.5
C18 C24 H24A 109.5
C18 C24 H24B 109.5
H24A C24 H24B 109.5
C18 C24 H24C 109.5
H24A C24 H24C 109.5
H24B C24 H24C 109.5

loop_
_geom_bond_atom_site_label_1
_geom_bond_atom_site_label_2
_geom_bond_distance
P N 1.6574(13)
P Cl2 2.0678(7)
P Cl1 2.0726(6)
N C1 1.4263(17)
N H1 0.81(2)
C1 C6 1.3974(18)
C1 C2 1.3996(18)
C2 C3 1.3969(19)
C2 C7 1.4921(19)
C3 C4 1.383(2)
C3 H3 0.9500
C4 C5 1.384(2)
C4 H4 0.9500
C5 C6 1.3922(19)
C5 H5 0.9500
C6 C13 1.4913(19)
C7 C12 1.4014(19)
C7 C8 1.406(2)
C8 C9 1.393(2)
C8 C19 1.508(2)
C9 C10 1.385(2)
C9 H9 0.9500
C10 C11 1.388(2)
C10 C20 1.510(2)
C11 C12 1.390(2)
C11 H11 0.9500
C12 C21 1.505(2)
C13 C18 1.400(2)
C13 C14 1.4026(19)
C14 C15 1.391(2)
C14 C22 1.504(2)
C15 C16 1.381(3)
C15 H15 0.9500
C16 C17 1.388(3)
C16 C23 1.510(3)
C17 C18 1.396(2)
C17 H17 0.9500
C18 C24 1.507(2)
C19 H19A 0.9800
C19 H19B 0.9800
C19 H19C 0.9800
C20 H20A 0.9800
C20 H20B 0.9800
C20 H20C 0.9800
C21 H21A 0.9800
C21 H21B 0.9800
C21 H21C 0.9800
C22 H22A 0.9800
C22 H22B 0.9800
C22 H22C 0.9800
C23 H23A 0.9800
C23 H23B 0.9800
C23 H23C 0.9800
C24 H24A 0.9800
C24 H24B 0.9800
C24 H24C 0.9800

loop_
_geom_torsion_atom_site_label_1
_geom_torsion_atom_site_label_2
_geom_torsion_atom_site_label_3
_geom_torsion_atom_site_label_4
_geom_torsion
Cl2 P N C1 -134.99(10)
Cl1 P N C1 126.28(11)
P N C1 C6 -129.26(12)
P N C1 C2 51.92(17)
C6 C1 C2 C3 0.5(2)
N C1 C2 C3 179.29(13)
C6 C1 C2 C7 -176.95(12)
N C1 C2 C7 1.82(19)
C1 C2 C3 C4 -1.6(2)
C7 C2 C3 C4 175.88(14)
C2 C3 C4 C5 1.0(3)
C3 C4 C5 C6 0.7(3)
C4 C5 C6 C1 -1.8(2)
C4 C5 C6 C13 175.13(14)
C2 C1 C6 C5 1.1(2)
N C1 C6 C5 -177.69(13)
C2 C1 C6 C13 -175.81(12)
N C1 C6 C13 5.38(19)
C3 C2 C7 C12 -98.91(16)
C1 C2 C7 C12 78.47(16)
C3 C2 C7 C8 81.97(17)
C1 C2 C7 C8 -100.65(16)
C12 C7 C8 C9 -3.36(19)
C2 C7 C8 C9 175.75(12)
C12 C7 C8 C19 177.27(13)
C2 C7 C8 C19 -3.6(2)
C7 C8 C9 C10 1.5(2)
C19 C8 C9 C10 -179.08(15)
C8 C9 C10 C11 1.0(2)
C8 C9 C10 C20 -178.16(16)
C9 C10 C11 C12 -1.8(2)
C20 C10 C11 C12 177.37(15)
C10 C11 C12 C7 0.0(2)
C10 C11 C12 C21 -179.70(13)
C8 C7 C12 C11 2.61(18)
C2 C7 C12 C11 -176.52(11)
C8 C7 C12 C21 -177.67(13)
C2 C7 C12 C21 3.19(18)
C5 C6 C13 C18 91.02(17)
C1 C6 C13 C18 -92.14(16)
C5 C6 C13 C14 -89.72(16)
C1 C6 C13 C14 87.11(15)
C18 C13 C14 C15 -2.81(19)
C6 C13 C14 C15 177.93(12)
C18 C13 C14 C22 175.88(12)
C6 C13 C14 C22 -3.38(18)
C13 C14 C15 C16 0.8(2)
C22 C14 C15 C16 -177.84(14)
C14 C15 C16 C17 1.5(2)
C14 C15 C16 C23 -179.29(17)
C15 C16 C17 C18 -1.9(2)
C23 C16 C17 C18 178.89(17)
C16 C17 C18 C13 0.0(2)
C16 C17 C18 C24 178.14(15)
C14 C13 C18 C17 2.41(19)
C6 C13 C18 C17 -178.35(12)
C14 C13 C18 C24 -175.77(13)
C6 C13 C18 C24 3.5(2)
